data_7203876
loop_
_publ_author_name
'Aitken, R. Alan'
'Karodia, Nazira'
'Lightfoot, Philip'

_publ_contact_author
;
   Dr RA Aitken
   School of Chemistry
   University of St Andrews
   St Andrews
   Fife
   KY16 9ST
;
_publ_section_title
;
 The solid state conformation of oxo stabilised ylides: X-ray
 structures of four new polyoxo phosphorus ylides
;
_journal_issue 2
_journal_name_full 'Journal of the Chemical Society, Perkin Transactions 2'
_journal_page_first 333
_journal_paper_doi 10.1039/a905747a
_journal_year 2000
_chemical_formula_sum 'C55.75 H44 O4 P2'
_chemical_formula_weight 839.91
_space_group_crystal_system monoclinic
_space_group_IT_number 9
_space_group_name_Hall 'C -2yc'
_space_group_name_H-M_alt 'C 1 c 1'
_audit_creation_date 'Wed Jul 14 13:12:00 1999'
_audit_creation_method 'from TEXRAY.INF file'
_cell_angle_alpha 90
_cell_angle_beta 102.95(3)
_cell_angle_gamma 90
_cell_formula_units_Z 8
_cell_length_a 32.65(1)
_cell_length_b 15.601(5)
_cell_length_c 19.141(8)
_cell_measurement_reflns_used 20
_cell_measurement_temperature 493.2
_cell_measurement_theta_max 11.6
_cell_measurement_theta_min 6.9
_cell_volume 9502(6)
_computing_cell_refinement 'MSC/AFC Diffractometer Control'
_computing_data_collection 'MSC/AFC Diffractometer Control'
_computing_data_reduction teXsan
_computing_publication_material teXsan
_computing_structure_refinement teXsan
_diffrn_ambient_temperature 493.2
_diffrn_measurement_device AFC7S
_diffrn_measurement_method 'omega/2-theta scans'
_diffrn_orient_matrix_UB_11 -0.01253
_diffrn_orient_matrix_UB_12 0.05544
_diffrn_orient_matrix_UB_13 -0.02072
_diffrn_orient_matrix_UB_21 -0.00488
_diffrn_orient_matrix_UB_22 0.01693
_diffrn_orient_matrix_UB_23 0.04787
_diffrn_orient_matrix_UB_31 0.02841
_diffrn_orient_matrix_UB_32 0.02736
_diffrn_orient_matrix_UB_33 0.01237
_diffrn_radiation_monochromator graphite
_diffrn_radiation_source 'X-ray tube'
_diffrn_radiation_type MoKalpha
_diffrn_radiation_wavelength 0.7107
_diffrn_reflns_av_R_equivalents 4.64
_diffrn_reflns_limit_h_max 23
_diffrn_reflns_limit_h_min 0
_diffrn_reflns_limit_k_max 15
_diffrn_reflns_limit_k_min 0
_diffrn_reflns_limit_l_max 17
_diffrn_reflns_limit_l_min -18
_diffrn_reflns_number 4238
_diffrn_reflns_theta_max 20.08
_diffrn_standards_decay_% -6.62
_diffrn_standards_interval_count 150
_diffrn_standards_number 2
_exptl_absorpt_coefficient_mu 0.136
_exptl_absorpt_correction_type none
_exptl_crystal_colour yellow
_exptl_crystal_density_diffrn 1.174
_exptl_crystal_description ----------
_exptl_crystal_F_000 3524.00
_exptl_crystal_size_max 0.000
_exptl_crystal_size_mid 0.000
_exptl_crystal_size_min 0.000
_refine_diff_density_max 1.80
_refine_diff_density_min -0.46
_refine_ls_extinction_method none
_refine_ls_goodness_of_fit_obs 5.174
_refine_ls_hydrogen_treatment noref
_refine_ls_matrix_type full
_refine_ls_number_parameters 568
_refine_ls_number_reflns 3178
_refine_ls_number_restraints 0
_refine_ls_R_factor_obs 0.1068
_refine_ls_shift/esd_max 0.9850
_refine_ls_structure_factor_coef F
_refine_ls_weighting_scheme sigma
_refine_ls_wR_factor_obs 0.1419
_reflns_number_observed 3178
_reflns_number_total 4124
_reflns_observed_criterion 3.00
_cod_data_source_file a905747a.txt
_cod_data_source_block Aitken_No.10
_cod_depositor_comments
;
 Updating the space group operation list after consulting the original
 publication.

 The following duplicate operations were removed:
    '   +x,   +y,   +z'
    '   +x,   -y,1/2+z'

 The following operations were added:
    x+1/2,y+1/2,z
    x+1/2,-y+1/2,z+1/2

 Antanas Vaitkus,
 2018-06-14

The following automatic conversions were performed:

'_atom_site_thermal_displace_type' tag value 'Uij' was replaced with
'Uani' value 215 times.

Automatic conversion script
Id: cif_fix_values 1646 2011-03-28 12:23:43Z adriana 
;
_cod_original_cell_volume 9500(6)
_cod_original_sg_symbol_H-M 'C c        '
_cod_original_formula_sum 'C55.75 H44 O4 P2 '
_cod_database_code 7203876

loop_
_space_group_symop_id
_space_group_symop_operation_xyz
1 x,y,z
2 x,-y,z+1/2
3 x+1/2,y+1/2,z
4 x+1/2,-y+1/2,z+1/2

loop_
_atom_site_aniso_label
_atom_site_aniso_U_11
_atom_site_aniso_U_22
_atom_site_aniso_U_33
_atom_site_aniso_U_12
_atom_site_aniso_U_13
_atom_site_aniso_U_23
P(1) 0.041(3) 0.022(2) 0.032(2) 0.001(2) 0.010(2) 0.000(2)
P(2) 0.033(3) 0.031(2) 0.031(2) 0.000(2) 0.016(2) -0.001(2)
P(3) 0.046(3) 0.029(2) 0.028(2) -0.001(2) 0.021(2) 0.000(2)
P(4) 0.042(3) 0.032(2) 0.019(2) -0.001(2) 0.008(2) 0.005(2)
O(1) 0.048(7) 0.042(6) 0.046(6) -0.013(5) 0.010(5) -0.003(5)
O(2) 0.037(7) 0.033(5) 0.049(5) -0.005(5) 0.024(5) -0.005(4)
O(3) 0.048(7) 0.039(5) 0.012(4) 0.000(5) 0.011(4) 0.001(4)
O(4) 0.041(7) 0.019(5) 0.047(5) 0.016(5) -0.001(5) 0.002(4)
O(5) 0.032(7) 0.042(6) 0.058(6) -0.012(5) 0.020(5) 0.000(5)
O(6) 0.059(7) 0.015(5) 0.039(5) 0.003(4) 0.024(5) 0.008(4)
O(7) 0.029(6) 0.041(6) 0.031(5) 0.008(4) 0.021(4) -0.006(4)
O(8) 0.045(7) 0.040(6) 0.041(5) 0.001(5) 0.019(5) -0.009(5)

loop_
_atom_site_label
_atom_site_fract_x
_atom_site_fract_y
_atom_site_fract_z
_atom_site_U_iso_or_equiv
_atom_site_thermal_displace_type
_atom_site_calc_flag
_atom_site_calc_attached_atom
P(1) 0.0512(4) 0.0835(2) 0.4789 0.031(1) Uani ? ?
P(2) 0.0504(4) 0.5062(2) 0.4313(2) 0.030(1) Uani ? ?
P(3) -0.1452(4) 0.2509(2) 0.1029(2) 0.032(1) Uani ? ?
P(4) -0.2060(4) 0.3152(2) 0.4130(2) 0.031(1) Uani ? ?
O(1) 0.0830(5) 0.1204(5) 0.3399(5) 0.045(3) Uani ? ?
O(2) 0.0267(5) 0.2491(5) 0.5109(4) 0.037(3) Uani ? ?
O(3) 0.0527(5) 0.3398(5) 0.3710(4) 0.032(3) Uani ? ?
O(4) 0.1035(5) 0.3463(5) 0.5872(4) 0.037(3) Uani ? ?
O(5) -0.1537(5) 0.4477(5) 0.1314(5) 0.042(3) Uani ? ?
O(6) -0.1616(5) 0.1881(5) 0.2346(4) 0.035(3) Uani ? ?
O(7) -0.1747(5) 0.3839(5) 0.2949(4) 0.031(3) Uani ? ?
O(8) -0.2017(5) 0.1266(5) 0.3784(5) 0.040(3) Uani ? ?
C(1) 0.0929(6) 0.1737(8) 0.3888(7) 0.035(3) Uani ? ?
C(2) 0.0718(6) 0.1760(8) 0.4503(6) 0.032(3) Uani ? ?
C(3) 0.0513(6) 0.2495(8) 0.4720(7) 0.030(3) Uani ? ?
C(4) 0.0566(6) 0.3393(8) 0.4347(7) 0.038(4) Uani ? ?
C(5) 0.0633(6) 0.4084(8) 0.4815(7) 0.038(4) Uani ? ?
C(6) 0.0805(6) 0.4000(8) 0.5610(6) 0.029(3) Uani ? ?
C(7) 0.1315(6) 0.2285(7) 0.3917(6) 0.028(3) Uani ? ?
C(8) 0.1448(6) 0.2445(8) 0.3300(6) 0.032(3) Uani ? ?
C(9) 0.1792(7) 0.283(1) 0.3310(9) 0.071(5) Uani ? ?
C(10) 0.2070(6) 0.3022(10) 0.3949(8) 0.061(5) Uani ? ?
C(11) 0.1966(7) 0.2933(10) 0.4608(8) 0.064(5) Uani ? ?
C(12) 0.1547(6) 0.2550(9) 0.4525(8) 0.055(4) Uani ? ?
C(13) 0.0686(6) 0.0717(7) 0.5753(6) 0.026(3) Uani ? ?
C(14) 0.0870(6) 0.1366(8) 0.6162(7) 0.040(4) Uani ? ?
C(15) 0.1016(6) 0.1252(8) 0.6899(7) 0.044(4) Uani ? ?
C(16) 0.0978(6) 0.0402(9) 0.7174(7) 0.052(4) Uani ? ?
C(17) 0.0793(6) -0.0252(9) 0.6796(7) 0.049(4) Uani ? ?
C(18) 0.0623(6) -0.0080(8) 0.6045(7) 0.033(3) Uani ? ?
C(19) 0.0757(6) -0.0097(8) 0.4452(7) 0.042(4) Uani ? ?
C(20) 0.1182(6) -0.0234(9) 0.4695(7) 0.047(4) Uani ? ?
C(21) 0.1348(6) -0.0995(10) 0.4471(8) 0.059(4) Uani ? ?
C(22) 0.1116(6) -0.1606(9) 0.4070(7) 0.050(4) Uani ? ?
C(23) 0.0672(7) -0.1464(10) 0.3826(8) 0.064(5) Uani ? ?
C(24) 0.0480(6) -0.0722(9) 0.4045(7) 0.045(4) Uani ? ?
C(25) -0.0057(6) 0.0767(7) 0.4519(6) 0.023(3) Uani ? ?
C(26) -0.0318(6) 0.0481(8) 0.4953(7) 0.041(4) Uani ? ?
C(27) -0.0744(6) 0.0476(9) 0.4703(7) 0.050(4) Uani ? ?
C(28) -0.0912(6) 0.0717(10) 0.4020(8) 0.062(4) Uani ? ?
C(29) -0.0656(7) 0.1030(10) 0.3603(9) 0.067(5) Uani ? ?
C(30) -0.0233(6) 0.1061(9) 0.3852(7) 0.051(4) Uani ? ?
C(31) 0.0504(6) 0.6029(8) 0.4837(7) 0.036(3) Uani ? ?
C(32) 0.0137(7) 0.646(1) 0.4891(8) 0.071(5) Uani ? ?
C(33) 0.0114(7) 0.719(1) 0.5316(9) 0.077(5) Uani ? ?
C(34) 0.0505(7) 0.748(1) 0.5641(9) 0.074(5) Uani ? ?
C(35) 0.0919(7) 0.713(1) 0.5648(9) 0.076(5) Uani ? ?
C(36) 0.0903(7) 0.6388(10) 0.5195(8) 0.068(5) Uani ? ?
C(37) -0.0009(6) 0.4944(8) 0.3754(6) 0.031(3) Uani ? ?
C(38) -0.0149(8) 0.548(1) 0.314(1) 0.098(6) Uani ? ?
C(39) -0.0549(8) 0.533(1) 0.279(1) 0.094(6) Uani ? ?
C(40) -0.0850(7) 0.474(1) 0.2929(9) 0.081(5) Uani ? ?
C(41) -0.0690(6) 0.4261(9) 0.3527(8) 0.056(4) Uani ? ?
C(42) -0.0265(6) 0.4373(9) 0.3981(7) 0.052(4) Uani ? ?
C(43) 0.0886(6) 0.5375(8) 0.3794(7) 0.038(4) Uani ? ?
C(44) 0.1234(6) 0.4851(8) 0.3884(6) 0.034(3) Uani ? ?
C(45) 0.1593(7) 0.517(1) 0.3588(10) 0.094(6) Uani ? ?
C(46) 0.1512(7) 0.588(1) 0.3152(9) 0.079(5) Uani ? ?
C(47) 0.1175(7) 0.6347(9) 0.3055(8) 0.062(5) Uani ? ?
C(48) 0.0853(6) 0.6119(8) 0.3421(7) 0.038(4) Uani ? ?
C(49) 0.0620(6) 0.4639(7) 0.6081(6) 0.027(3) Uani ? ?
C(50) 0.0904(7) 0.5026(10) 0.6614(9) 0.065(4) Uani ? ?
C(51) 0.0761(7) 0.5638(9) 0.7100(7) 0.049(4) Uani ? ?
C(52) 0.0364(7) 0.5699(9) 0.7047(8) 0.055(4) Uani ? ?
C(53) 0.0049(9) 0.529(2) 0.651(1) 0.152(10) Uani ? ?
C(54) 0.0193(7) 0.4758(10) 0.5970(8) 0.060(5) Uani ? ?
C(55) -0.1789(6) 0.3980(8) 0.1470(6) 0.032(4) Uani ? ?
C(56) -0.1705(6) 0.3070(7) 0.1596(6) 0.028(3) Uani ? ?
C(57) -0.1734(6) 0.2614(8) 0.2234(6) 0.021(3) Uani ? ?
C(58) -0.1858(6) 0.3065(7) 0.2845(6) 0.020(3) Uani ? ?
C(59) -0.2065(6) 0.2619(7) 0.3326(6) 0.024(3) Uani ? ?
C(60) -0.2146(5) 0.1755(7) 0.3263(6) 0.018(3) Uani ? ?
C(61) -0.2208(6) 0.4300(8) 0.1495(6) 0.029(3) Uani ? ?
C(62) -0.2282(6) 0.5212(8) 0.1560(7) 0.046(4) Uani ? ?
C(63) -0.2694(6) 0.5524(9) 0.1513(7) 0.050(4) Uani ? ?
C(64) -0.3016(7) 0.501(1) 0.1383(9) 0.075(5) Uani ? ?
C(65) -0.2960(7) 0.4104(10) 0.1312(8) 0.057(4) Uani ? ?
C(66) -0.2583(6) 0.3804(8) 0.1352(6) 0.033(3) Uani ? ?
C(67) -0.1715(6) 0.1597(7) 0.0623(6) 0.030(3) Uani ? ?
C(68) -0.2031(6) 0.1214(8) 0.0850(7) 0.038(4) Uani ? ?
C(69) -0.2216(6) 0.0497(9) 0.0511(8) 0.055(4) Uani ? ?
C(70) -0.2108(6) 0.0162(9) -0.0092(7) 0.045(4) Uani ? ?
C(71) -0.1812(6) 0.0532(8) -0.0340(6) 0.034(3) Uani ? ?
C(72) -0.1618(6) 0.1300(9) -0.0006(7) 0.050(4) Uani ? ?
C(73) -0.1428(6) 0.3169(8) 0.0292(7) 0.048(4) Uani ? ?
C(74) -0.1791(6) 0.3354(8) -0.0208(6) 0.034(3) Uani ? ?
C(75) -0.1812(6) 0.3868(9) -0.0778(7) 0.046(4) Uani ? ?
C(76) -0.1456(7) 0.4178(9) -0.0905(8) 0.059(4) Uani ? ?
C(77) -0.1055(6) 0.4035(9) -0.0434(8) 0.059(4) Uani ? ?
C(78) -0.1062(6) 0.3521(8) 0.0172(7) 0.042(4) Uani ? ?
C(79) -0.0902(6) 0.2254(8) 0.1505(7) 0.041(4) Uani ? ?
C(80) -0.0694(6) 0.1576(9) 0.1294(7) 0.048(4) Uani ? ?
C(81) -0.0287(6) 0.1427(9) 0.1641(7) 0.049(4) Uani ? ?
C(82) -0.0098(6) 0.1943(9) 0.2208(7) 0.046(4) Uani ? ?
C(83) -0.0303(6) 0.2604(8) 0.2391(7) 0.040(4) Uani ? ?
C(84) -0.0709(6) 0.2752(8) 0.2053(7) 0.033(3) Uani ? ?
C(85) -0.2355(5) 0.4112(7) 0.4036(6) 0.020(3) Uani ? ?
C(86) -0.2456(6) 0.4509(8) 0.4649(6) 0.033(3) Uani ? ?
C(87) -0.2726(6) 0.5197(8) 0.4552(6) 0.036(4) Uani ? ?
C(88) -0.2928(6) 0.5497(9) 0.3899(7) 0.048(4) Uani ? ?
C(89) -0.2861(6) 0.5122(8) 0.3276(7) 0.041(4) Uani ? ?
C(90) -0.2590(6) 0.4450(9) 0.3337(7) 0.050(4) Uani ? ?
C(91) -0.2333(6) 0.2533(7) 0.4671(6) 0.027(3) Uani ? ?
C(92) -0.2176(6) 0.2325(8) 0.5328(7) 0.042(4) Uani ? ?
C(93) -0.2405(7) 0.1886(9) 0.5760(8) 0.060(4) Uani ? ?
C(94) -0.2823(6) 0.1719(8) 0.5463(7) 0.041(4) Uani ? ?
C(95) -0.2982(6) 0.1872(9) 0.4765(8) 0.056(4) Uani ? ?
C(96) -0.2740(6) 0.2334(8) 0.4382(6) 0.035(3) Uani ? ?
C(97) -0.1556(6) 0.3306(8) 0.4647(7) 0.041(4) Uani ? ?
C(98) -0.1252(6) 0.2733(8) 0.4564(6) 0.036(3) Uani ? ?
C(99) -0.0855(7) 0.2761(10) 0.4993(8) 0.062(4) Uani ? ?
C(100) -0.0726(6) 0.3380(10) 0.5524(8) 0.059(4) Uani ? ?
C(101) -0.1041(7) 0.3999(9) 0.5575(8) 0.055(4) Uani ? ?
C(102) -0.1429(6) 0.3961(9) 0.5153(8) 0.053(4) Uani ? ?
C(103) -0.2456(6) 0.1397(8) 0.2626(6) 0.030(3) Uani ? ?
C(104) -0.2725(6) 0.1893(7) 0.2194(6) 0.027(3) Uani ? ?
C(105) -0.3008(6) 0.1554(9) 0.1629(7) 0.053(4) Uani ? ?
C(106) -0.3048(7) 0.0704(10) 0.1477(8) 0.063(5) Uani ? ?
C(107) -0.2765(7) 0.0200(10) 0.1928(8) 0.065(5) Uani ? ?
C(108) -0.2456(6) 0.0541(9) 0.2524(7) 0.046(4) Uani ? ?
C(109) -0.1678(9) -0.129(2) 0.257(1) 0.035(7) Uani ? ?
C(110) -0.1436(9) -0.126(1) 0.204(1) 0.031(7) Uani ? ?
C(111) -0.1369(8) -0.217(1) 0.185(1) 0.019(6) Uani ? ?
C(112) -0.1527(10) -0.272(2) 0.226(1) 0.042(7) Uani ? ?
C(113) -0.1722(8) -0.258(1) 0.269(1) 0.014(5) Uani ? ?
C(114) -0.1786(10) -0.188(2) 0.282(1) 0.043(7) Uani ? ?
C(115) -0.125(2) -0.071(3) 0.165(3) 0.15(2) Uani ? ?
H(1) 0.1295 0.2260 0.2857 0.0388 Uani ? ?
H(2) 0.1874 0.2985 0.2863 0.0870 Uani ? ?
H(3) 0.2352 0.3213 0.3927 0.0731 Uani ? ?
H(4) 0.2154 0.3094 0.5047 0.0765 Uani ? ?
H(5) 0.1446 0.2483 0.4939 0.0632 Uani ? ?
H(6) 0.0898 0.1917 0.5946 0.0481 Uani ? ?
H(7) 0.1161 0.1705 0.7205 0.0540 Uani ? ?
H(8) 0.1113 0.0311 0.7672 0.0661 Uani ? ?
H(9) 0.0782 -0.0802 0.7005 0.0606 Uani ? ?
H(10) 0.0481 -0.0510 0.5744 0.0408 Uani ? ?
H(11) 0.1367 0.0173 0.4993 0.0535 Uani ? ?
H(12) 0.1656 -0.1079 0.4611 0.0735 Uani ? ?
H(13) 0.1254 -0.2113 0.3946 0.0600 Uani ? ?
H(14) 0.0513 -0.1878 0.3511 0.0767 Uani ? ?
H(15) 0.0196 -0.0648 0.3925 0.0536 Uani ? ?
H(16) -0.0187 0.0284 0.5423 0.0500 Uani ? ?
H(17) -0.0906 0.0314 0.5015 0.0584 Uani ? ?
H(18) -0.1192 0.0667 0.3835 0.0731 Uani ? ?
H(19) -0.0760 0.1232 0.3133 0.0802 Uani ? ?
H(20) -0.0040 0.1281 0.3562 0.0606 Uani ? ?
H(21) -0.0107 0.6242 0.4616 0.0840 Uani ? ?
H(22) -0.0132 0.7454 0.5342 0.0923 Uani ? ?
H(23) 0.0518 0.7992 0.5909 0.0919 Uani ? ?
H(24) 0.1194 0.7368 0.5930 0.0934 Uani ? ?
H(25) 0.1174 0.6116 0.5141 0.0842 Uani ? ?
H(26) 0.0039 0.5897 0.3000 0.1174 Uani ? ?
H(27) -0.0635 0.5682 0.2378 0.1123 Uani ? ?
H(28) -0.1113 0.4679 0.2655 0.0931 Uani ? ?
H(29) -0.0844 0.3822 0.3658 0.0635 Uani ? ?
H(30) -0.0156 0.4053 0.4413 0.0642 Uani ? ?
H(31) 0.1262 0.4316 0.4128 0.0409 Uani ? ?
H(32) 0.1869 0.4898 0.3679 0.1117 Uani ? ?
H(33) 0.1730 0.6054 0.2893 0.0914 Uani ? ?
H(34) 0.1143 0.6824 0.2732 0.0738 Uani ? ?
H(35) 0.0630 0.6486 0.3406 0.0473 Uani ? ?
H(36) 0.1209 0.4909 0.6671 0.0775 Uani ? ?
H(37) 0.0968 0.5982 0.7426 0.0601 Uani ? ?
H(38) 0.0284 0.6034 0.7391 0.0656 Uani ? ?
H(39) -0.0221 0.5342 0.6503 0.1894 Uani ? ?
H(40) 0.0016 0.4516 0.5569 0.0697 Uani ? ?
H(41) -0.2034 0.5600 0.1629 0.0536 Uani ? ?
H(42) -0.2719 0.6119 0.1591 0.0631 Uani ? ?
H(43) -0.3279 0.5234 0.1315 0.0895 Uani ? ?
H(44) -0.3177 0.3723 0.1241 0.0698 Uani ? ?
H(45) -0.2544 0.3202 0.1276 0.0396 Uani ? ?
H(46) -0.2114 0.1442 0.1246 0.0434 Uani ? ?
H(47) -0.2410 0.0210 0.0702 0.0634 Uani ? ?
H(48) -0.2232 -0.0337 -0.0320 0.0533 Uani ? ?
H(49) -0.1712 0.0303 -0.0746 0.0397 Uani ? ?
H(50) -0.1408 0.1602 -0.0212 0.0582 Uani ? ?
H(51) -0.2028 0.3086 -0.0149 0.0399 Uani ? ?
H(52) -0.2063 0.4010 -0.1075 0.0531 Uani ? ?
H(53) -0.1458 0.4500 -0.1329 0.0714 Uani ? ?
H(54) -0.0790 0.4276 -0.0524 0.0702 Uani ? ?
H(55) -0.0789 0.3406 0.0506 0.0509 Uani ? ?
H(56) -0.0820 0.1215 0.0915 0.0553 Uani ? ?
H(57) -0.0128 0.0964 0.1491 0.0593 Uani ? ?
H(58) 0.0195 0.1830 0.2458 0.0604 Uani ? ?
H(59) -0.0153 0.2977 0.2763 0.0502 Uani ? ?
H(60) -0.0848 0.3211 0.2199 0.0405 Uani ? ?
H(61) -0.2325 0.4306 0.5115 0.0407 Uani ? ?
H(62) -0.2761 0.5481 0.4966 0.0441 Uani ? ?
H(63) -0.3102 0.5973 0.3867 0.0608 Uani ? ?
H(64) -0.2983 0.5334 0.2816 0.0476 Uani ? ?
H(65) -0.2538 0.4183 0.2913 0.0603 Uani ? ?
H(66) -0.1871 0.2457 0.5528 0.0506 Uani ? ?
H(67) -0.2263 0.1731 0.6247 0.0733 Uani ? ?
H(68) -0.2988 0.1488 0.5746 0.0492 Uani ? ?
H(69) -0.3246 0.1675 0.4538 0.0674 Uani ? ?
H(70) -0.2852 0.2505 0.3904 0.0402 Uani ? ?
H(71) -0.1299 0.2312 0.4203 0.0442 Uani ? ?
H(72) -0.0642 0.2329 0.4932 0.0726 Uani ? ?
H(73) -0.0442 0.3391 0.5814 0.0702 Uani ? ?
H(74) -0.0958 0.4457 0.5909 0.0659 Uani ? ?
H(75) -0.1615 0.4391 0.5201 0.0604 Uani ? ?
H(76) -0.2709 0.2490 0.2275 0.0339 Uani ? ?
H(77) -0.3182 0.1939 0.1314 0.0636 Uani ? ?
H(78) -0.3236 0.0485 0.1081 0.0738 Uani ? ?
H(79) -0.2767 -0.0395 0.1841 0.0792 Uani ? ?
H(80) -0.2246 0.0174 0.2826 0.0571 Uani ? ?
H(81) -0.1742 -0.0725 0.2743 0.0420 Uani ? ?
H(82) -0.1195 -0.2296 0.1475 0.0248 Uani ? ?
H(83) -0.1456 -0.3301 0.2109 0.0526 Uani ? ?
H(84) -0.1800 -0.3059 0.2938 0.0223 Uani ? ?
H(85) -0.1950 -0.1783 0.3161 0.0473 Uani ? ?
H(86) -0.0914 -0.0742 0.1641 0.1413 Uani ? ?
H(87) -0.1328 -0.0736 0.1055 0.1413 Uani ? ?
H(88) -0.1257 -0.0062 0.1666 0.1413 Uani ? ?

loop_
_atom_type_symbol
_atom_type_oxidation_number
_atom_type_number_in_cell
_atom_type_scat_dispersion_real
_atom_type_scat_dispersion_imag
_atom_type_scat_source
C 0 446 0.003 0.002 'International Tables'
H 0 352 0.000 0.000 'International Tables'
P 0 16 0.102 0.094 'International Tables'
O 0 32 0.011 0.006 'International Tables'

loop_
_geom_angle_atom_site_label_1
_geom_angle_atom_site_label_2
_geom_angle_atom_site_label_3
_geom_angle
_geom_angle_site_symmetry_1
_geom_angle_site_symmetry_2
_geom_angle_site_symmetry_3
_geom_angle_publ_flag
C(2) P(1) C(13) 110(1) ? ? ? yes
C(2) P(1) C(19) 108(1) ? ? ? yes
C(2) P(1) C(25) 113(1) ? ? ? yes
C(13) P(1) C(19) 102(1) ? ? ? yes
C(13) P(1) C(25) 110(1) ? ? ? yes
C(19) P(1) C(25) 110(1) ? ? ? yes
C(5) P(2) C(31) 116(1) ? ? ? yes
C(5) P(2) C(37) 107(1) ? ? ? yes
C(5) P(2) C(43) 114(1) ? ? ? yes
C(31) P(2) C(37) 107(1) ? ? ? yes
C(31) P(2) C(43) 99(1) ? ? ? yes
C(37) P(2) C(43) 111(1) ? ? ? yes
C(56) P(3) C(67) 115(1) ? ? ? yes
C(56) P(3) C(73) 108(1) ? ? ? yes
C(56) P(3) C(79) 110(1) ? ? ? yes
C(67) P(3) C(73) 102(1) ? ? ? yes
C(67) P(3) C(79) 111(1) ? ? ? yes
C(73) P(3) C(79) 107(1) ? ? ? yes
C(59) P(4) C(85) 114(1) ? ? ? yes
C(59) P(4) C(91) 110(1) ? ? ? yes
C(59) P(4) C(97) 112(1) ? ? ? yes
C(85) P(4) C(91) 100(1) ? ? ? yes
C(85) P(4) C(97) 111(1) ? ? ? yes
C(91) P(4) C(97) 106(1) ? ? ? yes
O(1) C(1) C(2) 121(2) ? ? ? yes
O(1) C(1) C(7) 118(2) ? ? ? yes
C(2) C(1) C(7) 119(2) ? ? ? yes
P(1) C(2) C(1) 120(2) ? ? ? yes
P(1) C(2) C(3) 109(2) ? ? ? yes
C(1) C(2) C(3) 125(2) ? ? ? yes
O(2) C(3) C(2) 126(2) ? ? ? yes
O(2) C(3) C(4) 115(2) ? ? ? yes
C(2) C(3) C(4) 117(2) ? ? ? yes
O(3) C(4) C(3) 117(2) ? ? ? yes
O(3) C(4) C(5) 128(2) ? ? ? yes
C(3) C(4) C(5) 114(2) ? ? ? yes
P(2) C(5) C(4) 109(2) ? ? ? yes
P(2) C(5) C(6) 127(2) ? ? ? yes
C(4) C(5) C(6) 123(2) ? ? ? yes
O(4) C(6) C(5) 123(2) ? ? ? yes
O(4) C(6) C(49) 120(2) ? ? ? yes
C(5) C(6) C(49) 115(2) ? ? ? yes
C(1) C(7) C(8) 119(2) ? ? ? yes
C(1) C(7) C(12) 121(2) ? ? ? yes
C(8) C(7) C(12) 118(2) ? ? ? yes
C(7) C(8) C(9) 121(2) ? ? ? yes
C(8) C(9) C(10) 121(3) ? ? ? yes
C(9) C(10) C(11) 122(3) ? ? ? yes
C(10) C(11) C(12) 110(3) ? ? ? yes
C(7) C(12) C(11) 124(3) ? ? ? yes
P(1) C(13) C(14) 121(2) ? ? ? yes
P(1) C(13) C(18) 117(1) ? ? ? yes
C(14) C(13) C(18) 121(2) ? ? ? yes
C(13) C(14) C(15) 120(2) ? ? ? yes
C(14) C(15) C(16) 116(2) ? ? ? yes
C(15) C(16) C(17) 125(2) ? ? ? yes
C(16) C(17) C(18) 115(2) ? ? ? yes
C(13) C(18) C(17) 120(2) ? ? ? yes
P(1) C(19) C(20) 119(2) ? ? ? yes
P(1) C(19) C(24) 117(2) ? ? ? yes
C(20) C(19) C(24) 122(2) ? ? ? yes
C(19) C(20) C(21) 117(2) ? ? ? yes
C(20) C(21) C(22) 124(3) ? ? ? yes
C(21) C(22) C(23) 118(3) ? ? ? yes
C(22) C(23) C(24) 120(3) ? ? ? yes
C(19) C(24) C(23) 116(3) ? ? ? yes
P(1) C(25) C(26) 124(2) ? ? ? yes
P(1) C(25) C(30) 116(2) ? ? ? yes
C(26) C(25) C(30) 118(2) ? ? ? yes
C(25) C(26) C(27) 120(2) ? ? ? yes
C(26) C(27) C(28) 119(2) ? ? ? yes
C(27) C(28) C(29) 119(3) ? ? ? yes
C(28) C(29) C(30) 120(3) ? ? ? yes
C(25) C(30) C(29) 120(3) ? ? ? yes
P(2) C(31) C(32) 123(2) ? ? ? yes
P(2) C(31) C(36) 118(2) ? ? ? yes
C(32) C(31) C(36) 118(2) ? ? ? yes
C(31) C(32) C(33) 125(3) ? ? ? yes
C(32) C(33) C(34) 111(3) ? ? ? yes
C(33) C(34) C(35) 130(3) ? ? ? yes
C(34) C(35) C(36) 112(3) ? ? ? yes
C(31) C(36) C(35) 120(3) ? ? ? yes
P(2) C(37) C(38) 121(2) ? ? ? yes
P(2) C(37) C(42) 115(2) ? ? ? yes
C(38) C(37) C(42) 122(3) ? ? ? yes
C(37) C(38) C(39) 113(3) ? ? ? yes
C(38) C(39) C(40) 130(4) ? ? ? yes
C(39) C(40) C(41) 111(3) ? ? ? yes
C(40) C(41) C(42) 124(3) ? ? ? yes
C(37) C(42) C(41) 116(2) ? ? ? yes
P(2) C(43) C(44) 114(2) ? ? ? yes
P(2) C(43) C(48) 122(2) ? ? ? yes
C(44) C(43) C(48) 122(2) ? ? ? yes
C(43) C(44) C(45) 116(2) ? ? ? yes
C(44) C(45) C(46) 115(3) ? ? ? yes
C(45) C(46) C(47) 125(3) ? ? ? yes
C(46) C(47) C(48) 118(3) ? ? ? yes
C(43) C(48) C(47) 119(2) ? ? ? yes
C(6) C(49) C(50) 115(2) ? ? ? yes
C(6) C(49) C(54) 120(2) ? ? ? yes
C(50) C(49) C(54) 123(2) ? ? ? yes
C(49) C(50) C(51) 119(3) ? ? ? yes
C(50) C(51) C(52) 117(3) ? ? ? yes
C(51) C(52) C(53) 125(3) ? ? ? yes
C(52) C(53) C(54) 117(4) ? ? ? yes
C(49) C(54) C(53) 115(3) ? ? ? yes
O(5) C(55) C(56) 123(2) ? ? ? yes
O(5) C(55) C(61) 118(2) ? ? ? yes
C(56) C(55) C(61) 117(2) ? ? ? yes
P(3) C(56) C(55) 119(2) ? ? ? yes
P(3) C(56) C(57) 114(1) ? ? ? yes
C(55) C(56) C(57) 125(2) ? ? ? yes
O(6) C(57) C(56) 122(2) ? ? ? yes
O(6) C(57) C(58) 116(2) ? ? ? yes
C(56) C(57) C(58) 120(2) ? ? ? yes
O(7) C(58) C(57) 117(2) ? ? ? yes
O(7) C(58) C(59) 121(2) ? ? ? yes
C(57) C(58) C(59) 121(2) ? ? ? yes
P(4) C(59) C(58) 114(1) ? ? ? yes
P(4) C(59) C(60) 120(1) ? ? ? yes
C(58) C(59) C(60) 121(2) ? ? ? yes
O(8) C(60) C(59) 120(2) ? ? ? yes
O(8) C(60) C(103) 117(2) ? ? ? yes
C(59) C(60) C(103) 120(2) ? ? ? yes
C(55) C(61) C(62) 120(2) ? ? ? yes
C(55) C(61) C(66) 125(2) ? ? ? yes
C(62) C(61) C(66) 113(2) ? ? ? yes
C(61) C(62) C(63) 120(2) ? ? ? yes
C(62) C(63) C(64) 121(3) ? ? ? yes
C(63) C(64) C(65) 120(3) ? ? ? yes
C(64) C(65) C(66) 119(3) ? ? ? yes
C(61) C(66) C(65) 125(2) ? ? ? yes
P(3) C(67) C(68) 123(2) ? ? ? yes
P(3) C(67) C(72) 118(2) ? ? ? yes
C(68) C(67) C(72) 118(2) ? ? ? yes
C(67) C(68) C(69) 120(2) ? ? ? yes
C(68) C(69) C(70) 122(3) ? ? ? yes
C(69) C(70) C(71) 119(2) ? ? ? yes
C(70) C(71) C(72) 119(2) ? ? ? yes
C(67) C(72) C(71) 120(2) ? ? ? yes
P(3) C(73) C(74) 119(2) ? ? ? yes
P(3) C(73) C(78) 124(2) ? ? ? yes
C(74) C(73) C(78) 116(2) ? ? ? yes
C(73) C(74) C(75) 124(2) ? ? ? yes
C(74) C(75) C(76) 118(3) ? ? ? yes
C(75) C(76) C(77) 122(3) ? ? ? yes
C(76) C(77) C(78) 115(3) ? ? ? yes
C(73) C(78) C(77) 122(2) ? ? ? yes
P(3) C(79) C(80) 120(2) ? ? ? yes
P(3) C(79) C(84) 119(2) ? ? ? yes
C(80) C(79) C(84) 120(3) ? ? ? yes
C(79) C(80) C(81) 118(2) ? ? ? yes
C(80) C(81) C(82) 119(2) ? ? ? yes
C(81) C(82) C(83) 120(3) ? ? ? yes
C(82) C(83) C(84) 120(2) ? ? ? yes
C(79) C(84) C(83) 120(2) ? ? ? yes
P(4) C(85) C(86) 120(1) ? ? ? yes
P(4) C(85) C(90) 123(1) ? ? ? yes
C(86) C(85) C(90) 114(2) ? ? ? yes
C(85) C(86) C(87) 119(2) ? ? ? yes
C(86) C(87) C(88) 123(2) ? ? ? yes
C(87) C(88) C(89) 120(2) ? ? ? yes
C(88) C(89) C(90) 118(2) ? ? ? yes
C(85) C(90) C(89) 123(2) ? ? ? yes
P(4) C(91) C(92) 124(2) ? ? ? yes
P(4) C(91) C(96) 117(2) ? ? ? yes
C(92) C(91) C(96) 118(2) ? ? ? yes
C(91) C(92) C(93) 123(3) ? ? ? yes
C(92) C(93) C(94) 117(2) ? ? ? yes
C(93) C(94) C(95) 120(2) ? ? ? yes
C(94) C(95) C(96) 118(3) ? ? ? yes
C(91) C(96) C(95) 121(2) ? ? ? yes
P(4) C(97) C(98) 117(2) ? ? ? yes
P(4) C(97) C(102) 125(2) ? ? ? yes
C(98) C(97) C(102) 116(2) ? ? ? yes
C(97) C(98) C(99) 121(2) ? ? ? yes
C(98) C(99) C(100) 123(3) ? ? ? yes
C(99) C(100) C(101) 114(3) ? ? ? yes
C(100) C(101) C(102) 121(3) ? ? ? yes
C(97) C(102) C(101) 122(3) ? ? ? yes
C(60) C(103) C(104) 121(2) ? ? ? yes
C(60) C(103) C(108) 117(2) ? ? ? yes
C(104) C(103) C(108) 120(2) ? ? ? yes
C(103) C(104) C(105) 120(2) ? ? ? yes
C(104) C(105) C(106) 124(3) ? ? ? yes
C(105) C(106) C(107) 114(3) ? ? ? yes
C(106) C(107) C(108) 122(3) ? ? ? yes
C(103) C(108) C(107) 117(2) ? ? ? yes
C(110) C(109) C(114) 126(6) ? ? ? yes
C(109) C(110) C(111) 106(4) ? ? ? yes
C(109) C(110) C(115) 142(6) ? ? ? yes
C(111) C(110) C(115) 111(6) ? ? ? yes
C(110) C(111) C(112) 112(4) ? ? ? yes
C(111) C(112) C(113) 129(5) ? ? ? yes
C(112) C(113) C(114) 119(6) ? ? ? yes
C(109) C(114) C(113) 126(6) ? ? ? yes

loop_
_geom_bond_atom_site_label_1
_geom_bond_atom_site_label_2
_geom_bond_distance
_geom_bond_site_symmetry_1
_geom_bond_site_symmetry_2
_geom_bond_publ_flag
P(1) C(2) 1.73(3) ? ? yes
P(1) C(13) 1.81(3) ? ? yes
P(1) C(19) 1.84(3) ? ? yes
P(1) C(25) 1.82(3) ? ? yes
P(2) C(5) 1.80(3) ? ? yes
P(2) C(31) 1.81(3) ? ? yes
P(2) C(37) 1.78(3) ? ? yes
P(2) C(43) 1.83(3) ? ? yes
P(3) C(56) 1.74(3) ? ? yes
P(3) C(67) 1.75(3) ? ? yes
P(3) C(73) 1.76(3) ? ? yes
P(3) C(79) 1.87(3) ? ? yes
P(4) C(59) 1.75(3) ? ? yes
P(4) C(85) 1.77(3) ? ? yes
P(4) C(91) 1.79(3) ? ? yes
P(4) C(97) 1.74(3) ? ? yes
O(1) C(1) 1.24(3) ? ? yes
O(2) C(3) 1.21(3) ? ? yes
O(3) C(4) 1.20(3) ? ? yes
O(4) C(6) 1.16(3) ? ? yes
O(5) C(55) 1.22(3) ? ? yes
O(6) C(57) 1.21(3) ? ? yes
O(7) C(58) 1.26(3) ? ? yes
O(8) C(60) 1.25(3) ? ? yes
C(1) C(2) 1.49(4) ? ? yes
C(1) C(7) 1.51(4) ? ? yes
C(2) C(3) 1.43(4) ? ? yes
C(3) C(4) 1.60(4) ? ? yes
C(4) C(5) 1.39(4) ? ? yes
C(5) C(6) 1.50(4) ? ? yes
C(6) C(49) 1.56(4) ? ? yes
C(7) C(8) 1.37(3) ? ? yes
C(7) C(12) 1.31(4) ? ? yes
C(8) C(9) 1.27(4) ? ? yes
C(9) C(10) 1.38(4) ? ? yes
C(10) C(11) 1.39(4) ? ? yes
C(11) C(12) 1.47(5) ? ? yes
C(13) C(14) 1.34(4) ? ? yes
C(13) C(18) 1.40(4) ? ? yes
C(14) C(15) 1.40(4) ? ? yes
C(15) C(16) 1.44(4) ? ? yes
C(16) C(17) 1.32(4) ? ? yes
C(17) C(18) 1.45(4) ? ? yes
C(19) C(20) 1.38(4) ? ? yes
C(19) C(24) 1.44(4) ? ? yes
C(20) C(21) 1.41(4) ? ? yes
C(21) C(22) 1.34(4) ? ? yes
C(22) C(23) 1.44(4) ? ? yes
C(23) C(24) 1.42(4) ? ? yes
C(25) C(26) 1.39(4) ? ? yes
C(25) C(30) 1.36(4) ? ? yes
C(26) C(27) 1.37(4) ? ? yes
C(27) C(28) 1.35(4) ? ? yes
C(28) C(29) 1.37(4) ? ? yes
C(29) C(30) 1.36(4) ? ? yes
C(31) C(32) 1.40(4) ? ? yes
C(31) C(36) 1.44(4) ? ? yes
C(32) C(33) 1.41(5) ? ? yes
C(33) C(34) 1.37(5) ? ? yes
C(34) C(35) 1.45(5) ? ? yes
C(35) C(36) 1.45(5) ? ? yes
C(37) C(38) 1.43(5) ? ? yes
C(37) C(42) 1.36(4) ? ? yes
C(38) C(39) 1.35(5) ? ? yes
C(39) C(40) 1.42(5) ? ? yes
C(40) C(41) 1.37(5) ? ? yes
C(41) C(42) 1.47(4) ? ? yes
C(43) C(44) 1.38(4) ? ? yes
C(43) C(48) 1.35(4) ? ? yes
C(44) C(45) 1.50(5) ? ? yes
C(45) C(46) 1.38(5) ? ? yes
C(46) C(47) 1.30(5) ? ? yes
C(47) C(48) 1.43(4) ? ? yes
C(49) C(50) 1.36(4) ? ? yes
C(49) C(54) 1.38(4) ? ? yes
C(50) C(51) 1.48(4) ? ? yes
C(51) C(52) 1.28(4) ? ? yes
C(52) C(53) 1.43(6) ? ? yes
C(53) C(54) 1.48(6) ? ? yes
C(55) C(56) 1.46(4) ? ? yes
C(55) C(61) 1.47(4) ? ? yes
C(56) C(57) 1.44(3) ? ? yes
C(57) C(58) 1.49(3) ? ? yes
C(58) C(59) 1.44(3) ? ? yes
C(59) C(60) 1.37(3) ? ? yes
C(60) C(103) 1.51(4) ? ? yes
C(61) C(62) 1.45(4) ? ? yes
C(61) C(66) 1.42(4) ? ? yes
C(62) C(63) 1.41(4) ? ? yes
C(63) C(64) 1.30(4) ? ? yes
C(64) C(65) 1.44(5) ? ? yes
C(65) C(66) 1.30(4) ? ? yes
C(67) C(68) 1.35(4) ? ? yes
C(67) C(72) 1.39(4) ? ? yes
C(68) C(69) 1.36(4) ? ? yes
C(69) C(70) 1.38(4) ? ? yes
C(70) C(71) 1.30(4) ? ? yes
C(71) C(72) 1.44(4) ? ? yes
C(73) C(74) 1.38(4) ? ? yes
C(73) C(78) 1.38(4) ? ? yes
C(74) C(75) 1.34(4) ? ? yes
C(75) C(76) 1.33(4) ? ? yes
C(76) C(77) 1.43(4) ? ? yes
C(77) C(78) 1.41(4) ? ? yes
C(79) C(80) 1.37(4) ? ? yes
C(79) C(84) 1.34(4) ? ? yes
C(80) C(81) 1.36(4) ? ? yes
C(81) C(82) 1.38(4) ? ? yes
C(82) C(83) 1.32(4) ? ? yes
C(83) C(84) 1.36(4) ? ? yes
C(85) C(86) 1.43(3) ? ? yes
C(85) C(90) 1.48(4) ? ? yes
C(86) C(87) 1.37(4) ? ? yes
C(87) C(88) 1.36(4) ? ? yes
C(88) C(89) 1.39(4) ? ? yes
C(89) C(90) 1.36(4) ? ? yes
C(91) C(92) 1.29(3) ? ? yes
C(91) C(96) 1.36(4) ? ? yes
C(92) C(93) 1.41(4) ? ? yes
C(93) C(94) 1.38(4) ? ? yes
C(94) C(95) 1.34(4) ? ? yes
C(95) C(96) 1.39(4) ? ? yes
C(97) C(98) 1.37(4) ? ? yes
C(97) C(102) 1.40(4) ? ? yes
C(98) C(99) 1.37(4) ? ? yes
C(99) C(100) 1.40(4) ? ? yes
C(100) C(101) 1.43(4) ? ? yes
C(101) C(102) 1.34(4) ? ? yes
C(103) C(104) 1.31(3) ? ? yes
C(103) C(108) 1.35(4) ? ? yes
C(104) C(105) 1.36(4) ? ? yes
C(105) C(106) 1.36(4) ? ? yes
C(106) C(107) 1.36(4) ? ? yes
C(107) C(108) 1.44(4) ? ? yes
C(109) C(110) 1.43(7) ? ? yes
C(109) C(114) 1.13(7) ? ? yes
C(110) C(111) 1.49(7) ? ? yes
C(110) C(115) 1.4(1) ? ? yes
C(111) C(112) 1.33(7) ? ? yes
C(112) C(113) 1.17(7) ? ? yes
C(113) C(114) 1.15(7) ? ? yes
